data_2015595
loop_
_publ_author_name
'Seela, Frank'
'Peng, Xiaohua'
'Eickmeier, Henning'
'Reuter, Hans'

_publ_section_title
;
 2-Amino-7-chloro-2'-deoxytubercidin
;
_journal_coeditor_code FA3032
_journal_issue 10
_journal_name_full 'Acta Crystallographica Section C'
_journal_page_first o593
_journal_page_last o595
_journal_paper_doi 10.1107/S0108270106032227
_journal_volume 62
_journal_year 2006
_chemical_formula_iupac 'C11 H14 Cl N5 O3'
_chemical_formula_moiety 'C11 H14 Cl N5 O3'
_chemical_formula_sum 'C11 H14 Cl N5 O3'
_chemical_formula_weight 299.72
_chemical_name_systematic
;
4-chloro-7-(2-deoxy-\b-D-erythro-pentofuranosyl)-
7H-pyrrolo[2,3-d]pyrimidine-2,4-diamine
;
_space_group_IT_number 19
_symmetry_cell_setting orthorhombic
_symmetry_space_group_name_Hall 'P 2ac 2ab'
_symmetry_space_group_name_H-M 'P 21 21 21'
_atom_sites_solution_hydrogens geom
_atom_sites_solution_primary direct
_atom_sites_solution_secondary difmap
_audit_creation_method SHELXL-97
_cell_angle_alpha 90.00
_cell_angle_beta 90.00
_cell_angle_gamma 90.00
_cell_formula_units_Z 4
_cell_length_a 7.637(2)
_cell_length_b 9.4576(17)
_cell_length_c 17.632(4)
_cell_measurement_reflns_used 54
_cell_measurement_temperature 293(2)
_cell_measurement_theta_max 12.51
_cell_measurement_theta_min 2.28
_cell_volume 1273.5(5)
_computing_cell_refinement XSCANS
_computing_data_collection 'XSCANS (Siemens, 1996)'
_computing_data_reduction 'SHELXTL (Sheldrick, 1997)'
_computing_molecular_graphics 'SHELXTL and DIAMOND (Brandenburg, 1999)'
_computing_publication_material 'SHELXTL and PLATON (Spek, 1999)'
_computing_structure_refinement SHELXTL
_computing_structure_solution SHELXTL
_diffrn_ambient_temperature 293(2)
_diffrn_measured_fraction_theta_full 1.000
_diffrn_measured_fraction_theta_max 1.000
_diffrn_measurement_device_type 'Bruker P4'
_diffrn_measurement_method 2\q/\w
_diffrn_radiation_monochromator graphite
_diffrn_radiation_source 'fine-focus sealed tube'
_diffrn_radiation_type MoK\a
_diffrn_radiation_wavelength 0.71073
_diffrn_reflns_av_R_equivalents 0.0569
_diffrn_reflns_av_sigmaI/netI 0.1012
_diffrn_reflns_limit_h_max 10
_diffrn_reflns_limit_h_min -1
_diffrn_reflns_limit_k_max 1
_diffrn_reflns_limit_k_min -12
_diffrn_reflns_limit_l_max 24
_diffrn_reflns_limit_l_min -1
_diffrn_reflns_number 2586
_diffrn_reflns_theta_full 28.98
_diffrn_reflns_theta_max 28.98
_diffrn_reflns_theta_min 2.31
_diffrn_standards_decay_% 0
_diffrn_standards_interval_count 97
_diffrn_standards_number 3
_exptl_absorpt_coefficient_mu 0.317
_exptl_absorpt_correction_type none
_exptl_crystal_colour colourless
_exptl_crystal_density_diffrn 1.563
_exptl_crystal_density_method 'not measured'
_exptl_crystal_description block
_exptl_crystal_F_000 624
_exptl_crystal_size_max 0.5
_exptl_crystal_size_mid 0.4
_exptl_crystal_size_min 0.2
_refine_diff_density_max 0.280
_refine_diff_density_min -0.301
_refine_ls_abs_structure_details
;
established on the basis of the previously
known absolute configuration of the molecule
;
_refine_ls_extinction_method none
_refine_ls_goodness_of_fit_ref 0.996
_refine_ls_hydrogen_treatment mixed
_refine_ls_matrix_type full
_refine_ls_number_parameters 187
_refine_ls_number_reflns 1952
_refine_ls_number_restraints 4
_refine_ls_restrained_S_all 0.995
_refine_ls_R_factor_all 0.1333
_refine_ls_R_factor_gt 0.0604
_refine_ls_shift/su_max 0.000
_refine_ls_shift/su_mean 0.000
_refine_ls_structure_factor_coef Fsqd
_refine_ls_weighting_details 'calc w=1/[\s^2^(Fo^2^)+(0.0543P)^2^] where P=(Fo^2^+2Fc^2^)/3'
_refine_ls_weighting_scheme calc
_refine_ls_wR_factor_gt 0.1151
_refine_ls_wR_factor_ref 0.1446
_reflns_number_gt 1068
_reflns_number_total 1952
_reflns_threshold_expression I>2\s(I)
_cod_data_source_file fa3032.cif
_cod_data_source_block I
_cod_original_cell_volume 1273.4(5)
_cod_database_code 2015595
_cod_database_fobs_code 2015595

loop_
_symmetry_equiv_pos_as_xyz
'x, y, z'
'-x+1/2, -y, z+1/2'
'-x, y+1/2, -z+1/2'
'x+1/2, -y+1/2, -z'

loop_
_atom_site_type_symbol
_atom_site_label
_atom_site_fract_x
_atom_site_fract_y
_atom_site_fract_z
_atom_site_U_iso_or_equiv
_atom_site_adp_type
_atom_site_calc_flag
_atom_site_refinement_flags
_atom_site_occupancy
N N1 0.6098(6) 1.2394(4) -0.1563(2) 0.0353(11) Uani d . 1
C C2 0.5909(7) 1.0958(6) -0.1620(3) 0.0331(13) Uani d . 1
N N2 0.5700(6) 1.0457(5) -0.2338(2) 0.0435(14) Uani d . 1
H H2A 0.5608 0.9562 -0.2415 0.052 Uiso calc R 1
H H2B 0.5660 1.1035 -0.2714 0.052 Uiso calc R 1
N N3 0.5963(5) 1.0012(4) -0.1062(2) 0.0294(10) Uani d . 1
C C4 0.6111(8) 1.0609(5) -0.0365(3) 0.0300(12) Uani d . 1
C C5 0.6220(8) 1.2061(5) -0.0218(3) 0.0352(13) Uani d . 1
C C6 0.6233(8) 1.2948(5) -0.0866(3) 0.0390(14) Uani d . 1
N N6 0.6391(8) 1.4357(4) -0.0791(3) 0.0533(15) Uani d . 1
H H6A 0.6404 1.4888 -0.1187 0.064 Uiso calc R 1
H H6B 0.6478 1.4727 -0.0347 0.064 Uiso calc R 1
C C7 0.6330(9) 1.2191(5) 0.0586(3) 0.0397(15) Uani d . 1
Cl Cl7 0.6452(3) 1.37639(14) 0.10839(8) 0.0584(5) Uani d . 1
C C8 0.6340(9) 1.0887(5) 0.0889(3) 0.0445(16) Uani d . 1
H H8A 0.6417 1.0681 0.1404 0.053 Uiso calc R 1
N N9 0.6218(7) 0.9891(4) 0.0305(2) 0.0357(11) Uani d . 1
C C1' 0.6034(7) 0.8363(5) 0.0415(3) 0.0319(12) Uani d . 1
H H1'A 0.6169 0.7884 -0.0074 0.038 Uiso calc R 1
C C2' 0.7335(7) 0.7744(6) 0.0982(3) 0.0365(13) Uani d . 1
H H2'A 0.7768 0.6836 0.0809 0.044 Uiso calc R 1
H H2'B 0.8321 0.8376 0.1055 0.044 Uiso calc R 1
C C3' 0.6298(7) 0.7582(6) 0.1711(3) 0.0334(12) Uani d D 1
H H3'A 0.6326 0.8467 0.2000 0.040 Uiso calc R 1
O O3' 0.6858(6) 0.6440(4) 0.21770(19) 0.0460(11) Uani d D 1
H H3'B 0.743(7) 0.6762(17) 0.2532(19) 0.069 Uiso d D 1
C C4' 0.4453(7) 0.7312(5) 0.1413(3) 0.0288(12) Uani d . 1
H H4'A 0.4309 0.6299 0.1313 0.035 Uiso calc R 1
C C5' 0.3034(7) 0.7797(6) 0.1937(3) 0.0389(14) Uani d D 1
H H5'A 0.3065 0.7217 0.2391 0.047 Uiso calc R 1
H H5'B 0.3278 0.8763 0.2088 0.047 Uiso calc R 1
O O5' 0.1317(5) 0.7738(4) 0.1626(2) 0.0385(9) Uani d D 1
H H5'C 0.118(3) 0.697(2) 0.142(3) 0.058 Uiso d D 1
O O4' 0.4327(5) 0.8074(4) 0.07129(18) 0.0397(10) Uani d . 1

loop_
_atom_site_aniso_label
_atom_site_aniso_U_11
_atom_site_aniso_U_22
_atom_site_aniso_U_33
_atom_site_aniso_U_12
_atom_site_aniso_U_13
_atom_site_aniso_U_23
N1 0.046(3) 0.026(2) 0.034(2) 0.000(2) -0.001(3) 0.0088(18)
C2 0.026(3) 0.040(3) 0.034(3) 0.002(3) -0.003(3) 0.002(2)
N2 0.063(4) 0.037(3) 0.031(2) -0.001(3) 0.001(2) 0.001(2)
N3 0.033(3) 0.026(2) 0.0293(19) 0.003(2) 0.000(2) 0.0024(19)
C4 0.032(3) 0.027(2) 0.031(2) 0.000(3) 0.002(3) -0.002(2)
C5 0.042(3) 0.027(3) 0.036(3) 0.000(3) 0.002(3) 0.002(2)
C6 0.040(3) 0.031(3) 0.046(3) -0.003(3) -0.004(3) 0.005(2)
N6 0.085(4) 0.025(2) 0.050(3) -0.011(3) -0.002(3) 0.002(2)
C7 0.065(4) 0.024(2) 0.031(3) 0.001(3) -0.009(3) -0.006(2)
Cl7 0.1011(14) 0.0294(6) 0.0446(7) -0.0003(10) -0.0078(10) -0.0079(7)
C8 0.076(5) 0.035(3) 0.023(2) -0.004(4) -0.007(3) -0.003(2)
N9 0.053(3) 0.025(2) 0.029(2) -0.007(3) -0.007(3) 0.0051(19)
C1' 0.038(3) 0.031(3) 0.027(2) 0.003(3) 0.002(3) 0.003(2)
C2' 0.037(3) 0.032(3) 0.041(3) -0.003(3) -0.003(3) 0.004(3)
C3' 0.040(3) 0.031(3) 0.029(2) -0.003(3) -0.001(3) 0.002(2)
O3' 0.061(3) 0.035(2) 0.042(2) 0.001(2) -0.016(2) 0.0091(18)
C4' 0.036(3) 0.025(2) 0.025(2) -0.004(3) -0.005(2) 0.004(2)
C5' 0.046(4) 0.042(3) 0.030(3) 0.002(3) 0.002(3) -0.001(3)
O5' 0.034(2) 0.038(2) 0.043(2) 0.001(2) 0.002(2) -0.0060(18)
O4' 0.033(2) 0.053(2) 0.0332(18) -0.0057(19) -0.0052(18) 0.0121(19)

loop_
_atom_type_symbol
_atom_type_description
_atom_type_scat_dispersion_real
_atom_type_scat_dispersion_imag
_atom_type_scat_source
C C 0.0033 0.0000 'International Tables Vol C Tables 4.2.6.8 and 6.1.1.4'
H H 0.0000 0.0000 'International Tables Vol C Tables 4.2.6.8 and 6.1.1.4'
N N 0.0061 0.0000 'International Tables Vol C Tables 4.2.6.8 and 6.1.1.4'
O O 0.0106 0.0000 'International Tables Vol C Tables 4.2.6.8 and 6.1.1.4'
Cl Cl 0.1484 0.0000 'International Tables Vol C Tables 4.2.6.8 and 6.1.1.4'

loop_
_geom_angle_atom_site_label_1
_geom_angle_atom_site_label_2
_geom_angle_atom_site_label_3
_geom_angle
_geom_angle_publ_flag
C6 N1 C2 117.6(5) no
N3 C2 N2 117.2(5) no
N3 C2 N1 127.5(5) no
N2 C2 N1 115.3(5) yes
C2 N2 H2A 120.0 no
C2 N2 H2B 120.0 no
H2A N2 H2B 120.0 no
C2 N3 C4 113.1(4) no
N3 C4 N9 125.6(4) no
N3 C4 C5 125.5(5) no
N9 C4 C5 108.9(4) no
C4 C5 C6 115.6(5) no
C4 C5 C7 105.8(5) no
C6 C5 C7 138.6(5) no
N1 C6 N6 119.0(5) yes
N1 C6 C5 120.5(4) no
N6 C6 C5 120.5(5) no
C6 N6 H6A 120.0 no
C6 N6 H6B 120.0 no
H6A N6 H6B 120.0 no
C8 C7 C5 108.4(4) no
C8 C7 Cl7 126.0(4) yes
C5 C7 Cl7 125.6(4) yes
C7 C8 N9 109.0(4) no
C7 C8 H8A 125.5 no
N9 C8 H8A 125.5 no
C4 N9 C8 107.8(4) no
C4 N9 C1' 126.8(4) yes
C8 N9 C1' 125.0(4) yes
O4' C1' N9 108.9(4) yes
O4' C1' C2' 106.2(4) no
N9 C1' C2' 113.8(4) yes
O4' C1' H1'A 109.3 no
N9 C1' H1'A 109.3 no
C2' C1' H1'A 109.3 no
C3' C2' C1' 104.7(4) no
C3' C2' H2'A 110.8 no
C1' C2' H2'A 110.8 no
C3' C2' H2'B 110.8 no
C1' C2' H2'B 110.8 no
H2'A C2' H2'B 108.9 no
O3' C3' C2' 114.1(4) no
O3' C3' C4' 110.5(4) no
C2' C3' C4' 101.9(4) no
O3' C3' H3'A 110.0 no
C2' C3' H3'A 110.0 no
C4' C3' H3'A 110.0 no
C3' O3' H3'B 108.5(11) no
O4' C4' C5' 109.2(4) yes
O4' C4' C3' 106.0(4) no
C5' C4' C3' 113.8(4) no
O4' C4' H4'A 109.2 no
C5' C4' H4'A 109.2 no
C3' C4' H4'A 109.2 no
O5' C5' C4' 114.6(4) no
O5' C5' H5'A 108.6 no
C4' C5' H5'A 108.6 no
O5' C5' H5'B 108.6 no
C4' C5' H5'B 108.6 no
H5'A C5' H5'B 107.6 no
C5' O5' H5'C 108.7(12) no
C1' O4' C4' 110.5(4) yes

loop_
_geom_bond_atom_site_label_1
_geom_bond_atom_site_label_2
_geom_bond_distance
_geom_bond_publ_flag
N1 C6 1.339(7) no
N1 C2 1.370(6) no
C2 N3 1.331(6) no
C2 N2 1.360(7) yes
N2 H2A 0.8600 no
N2 H2B 0.8600 no
N3 C4 1.356(6) no
C4 N9 1.366(6) no
C4 C5 1.400(6) no
C5 C6 1.417(7) no
C5 C7 1.426(7) no
C6 N6 1.345(6) yes
N6 H6A 0.8600 no
N6 H6B 0.8600 no
C7 C8 1.344(7) no
C7 Cl7 1.729(5) yes
C8 N9 1.399(6) no
C8 H8A 0.9300 no
N9 C1' 1.464(6) yes
C1' O4' 1.432(6) yes
C1' C2' 1.526(7) no
C1' H1'A 0.9800 no
C2' C3' 1.518(7) no
C2' H2'A 0.9700 no
C2' H2'B 0.9700 no
C3' O3' 1.423(6) no
C3' C4' 1.525(7) no
C3' H3'A 0.9800 no
O3' H3'B 0.82(4) no
C4' O4' 1.432(5) yes
C4' C5' 1.497(7) no
C4' H4'A 0.9800 no
C5' O5' 1.423(6) no
C5' H5'A 0.9700 no
C5' H5'B 0.9700 no
O5' H5'C 0.82(3) no

loop_
_geom_hbond_atom_site_label_D
_geom_hbond_atom_site_label_H
_geom_hbond_atom_site_label_A
_geom_hbond_site_symmetry_A
_geom_hbond_distance_DH
_geom_hbond_distance_HA
_geom_hbond_distance_DA
_geom_hbond_angle_DHA
N2 H2B O5' 2_574 0.86 2.23 2.937(5) 139.2
N6 H6A O5' 4_575 0.86 2.38 3.117(6) 144.7
N6 H6B Cl7 . 0.86 2.68 3.353(5) 135.8
O3' H3'B N1 2_675 0.82(4) 2.11(4) 2.930(6) 179(5)
O5' H5'C N3 4_465 0.82(3) 1.99(3) 2.798(5) 172(5)

loop_
_geom_torsion_atom_site_label_1
_geom_torsion_atom_site_label_2
_geom_torsion_atom_site_label_3
_geom_torsion_atom_site_label_4
_geom_torsion
_geom_torsion_publ_flag
C6 N1 C2 N3 -5.1(9) no
C6 N1 C2 N2 177.2(5) no
N2 C2 N3 C4 -177.8(5) yes
N1 C2 N3 C4 4.5(8) no
C2 N3 C4 N9 -179.1(6) no
C2 N3 C4 C5 -0.6(8) no
N3 C4 C5 C6 -2.3(10) no
N9 C4 C5 C6 176.4(5) no
N3 C4 C5 C7 179.1(6) no
N9 C4 C5 C7 -2.2(8) no
C2 N1 C6 N6 -178.9(6) no
C2 N1 C6 C5 1.5(9) no
C4 C5 C6 N1 1.8(9) no
C7 C5 C6 N1 179.7(8) no
C4 C5 C6 N6 -177.8(6) no
C7 C5 C6 N6 0.2(13) yes
C4 C5 C7 C8 1.8(8) no
C6 C5 C7 C8 -176.3(8) no
C4 C5 C7 Cl7 -178.8(5) no
C6 C5 C7 Cl7 3.1(13) yes
C5 C7 C8 N9 -0.7(8) no
Cl7 C7 C8 N9 179.9(5) no
N3 C4 N9 C8 -179.5(6) no
C5 C4 N9 C8 1.8(8) no
N3 C4 N9 C1' -6.0(10) no
C5 C4 N9 C1' 175.3(5) no
C7 C8 N9 C4 -0.7(8) no
C7 C8 N9 C1' -174.3(6) yes
C4 N9 C1' O4' -102.5(6) yes
C8 N9 C1' O4' 69.9(7) yes
C4 N9 C1' C2' 139.2(6) no
C8 N9 C1' C2' -48.4(8) no
O4' C1' C2' C3' -19.4(5) no
N9 C1' C2' C3' 100.4(5) yes
C1' C2' C3' O3' 149.6(4) no
C1' C2' C3' C4' 30.5(5) yes
O3' C3' C4' O4' -153.1(4) no
C2' C3' C4' O4' -31.5(5) yes
O3' C3' C4' C5' 86.8(5) no
C2' C3' C4' C5' -151.5(4) yes
O4' C4' C5' O5' 53.3(6) no
C3' C4' C5' O5' 171.5(4) yes
N9 C1' O4' C4' -123.6(4) yes
C2' C1' O4' C4' -0.7(5) yes
C5' C4' O4' C1' 143.6(4) yes
C3' C4' O4' C1' 20.6(5) yes

loop_
_cod_related_entry_id
_cod_related_entry_database
_cod_related_entry_code
1 ChemSpider 10201166
